data_4306525
loop_
_publ_author_name
'Michael J. Zdilla'
'Atul K. Verma'
'Sonny C. Lee'

_publ_contact_author_address
;                                                                               
 Department of Chemistry
 University of Waterloo
 200 University Avenue West
 Waterloo, Ontario  N2L 3G1
 CANADA  
;
_publ_contact_author_email sclee@uwaterloo.ca
_publ_contact_author_fax 519-746-0435
_publ_contact_author_name 'Sonny C. Lee'
_publ_contact_author_phone '519-885-1211 x37501'
_publ_section_title
;
Reactivity of a Sterically Hindered Fe(II) Thiolate Dimer with Amines and
Hydrazines
;
_journal_name_full 'Inorganic Chemistry'
_journal_page_first 11382
_journal_page_last 11390
_journal_paper_doi 10.1021/ic801349y
_journal_volume 47
_journal_year 2008
_chemical_compound_source 'synthesis, S. C. Lee Lab'
_chemical_formula_moiety '(Fe 2+)(S C24 H17 1-)2 (N C4 H11)2, (C7 H8)0.5'
_chemical_formula_sum 'C59.5 H60 Fe N2 S2'
_chemical_formula_weight 923.07
_chemical_melting_point ?
_chemical_name_common di-t-butylaminebis(2,4,6-triphenylbenzenethiolato)iron(II)
_chemical_name_systematic
; 
 ? 
;
_space_group_IT_number 2
_symmetry_cell_setting triclinic
_symmetry_space_group_name_Hall '-P 1'
_symmetry_space_group_name_H-M 'P -1'
_atom_sites_solution_hydrogens geom
_atom_sites_solution_primary direct
_atom_sites_solution_secondary difmap
_audit_creation_method SHELXL-97
_cell_angle_alpha 104.66(3)
_cell_angle_beta 92.79(3)
_cell_angle_gamma 95.16(3)
_cell_formula_units_Z 2
_cell_length_a 11.188(2)
_cell_length_b 12.099(2)
_cell_length_c 19.913(4)
_cell_measurement_reflns_used 11543
_cell_measurement_temperature 200(2)
_cell_measurement_theta_max 22.2
_cell_measurement_theta_min 1.06
_cell_volume 2590.0(9)
_computing_cell_refinement DENZO-SMN
_computing_data_collection 'NONIUS COLLECT'
_computing_data_reduction 'DENZO-SMN, Platon, Siemens SHELXTL'
_computing_molecular_graphics 'Siemens SHELXTL'
_computing_publication_material 'CIFTAB, Siemens SHELXTL'
_computing_structure_refinement 'Siemens SHELXTL'
_computing_structure_solution 'Siemens SHELXTL'
_diffrn_ambient_temperature 200(2)
_diffrn_measured_fraction_theta_full 0.981
_diffrn_measured_fraction_theta_max 0.981
_diffrn_measurement_device_type 'Nonius KappaCCD'
_diffrn_measurement_method '\w scans'
_diffrn_radiation_monochromator graphite
_diffrn_radiation_source 'fine-focus sealed tube'
_diffrn_radiation_type MoK\a
_diffrn_radiation_wavelength 0.71073
_diffrn_reflns_av_R_equivalents 0.085
_diffrn_reflns_av_sigmaI/netI 0.1572
_diffrn_reflns_limit_h_max 11
_diffrn_reflns_limit_h_min 0
_diffrn_reflns_limit_k_max 12
_diffrn_reflns_limit_k_min -12
_diffrn_reflns_limit_l_max 20
_diffrn_reflns_limit_l_min -21
_diffrn_reflns_number 11543
_diffrn_reflns_theta_full 22.20
_diffrn_reflns_theta_max 22.20
_diffrn_reflns_theta_min 1.06
_diffrn_standards_number 0
_exptl_absorpt_coefficient_mu 0.410
_exptl_absorpt_correction_type none
_exptl_crystal_colour yellow
_exptl_crystal_density_diffrn 1.184
_exptl_crystal_density_method 'not measured'
_exptl_crystal_description plate
_exptl_crystal_F_000 978
_exptl_crystal_size_max 0.22
_exptl_crystal_size_mid 0.08
_exptl_crystal_size_min 0.05
_refine_diff_density_max 0.364
_refine_diff_density_min -0.365
_refine_diff_density_rms 0.062
_refine_ls_extinction_method none
_refine_ls_goodness_of_fit_ref 1.272
_refine_ls_hydrogen_treatment constr
_refine_ls_matrix_type full
_refine_ls_number_parameters 591
_refine_ls_number_reflns 6387
_refine_ls_number_restraints 1
_refine_ls_restrained_S_all 1.272
_refine_ls_R_factor_all 0.1816
_refine_ls_R_factor_gt 0.1226
_refine_ls_shift/su_max 0.000
_refine_ls_shift/su_mean 0.000
_refine_ls_structure_factor_coef Fsqd
_refine_ls_weighting_details 'calc w=1/[\s^2^(Fo^2^)+(0.0000P)^2^+3.7524P] where P=(Fo^2^+2Fc^2^)/3'
_refine_ls_weighting_scheme calc
_refine_ls_wR_factor_gt 0.1630
_refine_ls_wR_factor_ref 0.1800
_reflns_number_gt 4774
_reflns_number_total 6387
_reflns_threshold_expression >2sigma(I)
_cod_data_source_file ic801349y_si_002_2.cif
_cod_data_source_block 2
_cod_depositor_comments
;
The following automatic conversions were performed:

'_chemical_melting_point' value 'not determined' was changed to '?' -
the value is undefined or not given.

Automatic conversion script
Id: cif_fix_values 1646 2011-03-28 12:23:43Z adriana 
;
_cod_original_cell_volume 2590.1(9)
_cod_original_formula_sum 'C59.50 H60 Fe N2 S2'
_cod_database_code 4306525

loop_
_symmetry_equiv_pos_as_xyz
'x, y, z'
'-x, -y, -z'

loop_
_atom_site_label
_atom_site_type_symbol
_atom_site_fract_x
_atom_site_fract_y
_atom_site_fract_z
_atom_site_U_iso_or_equiv
_atom_site_adp_type
_atom_site_occupancy
_atom_site_symmetry_multiplicity
_atom_site_calc_flag
_atom_site_refinement_flags
_atom_site_disorder_assembly
_atom_site_disorder_group
Fe1 Fe 0.97227(9) 0.28495(8) 0.24460(6) 0.0312(3) Uani 1 1 d . . .
S1 S 0.91464(16) 0.12669(15) 0.15116(11) 0.0377(6) Uani 1 1 d . . .
S2 S 0.84400(16) 0.37160(15) 0.32505(10) 0.0345(5) Uani 1 1 d . . .
N1 N 1.0902(5) 0.2182(6) 0.3076(3) 0.0392(17) Uani 1 1 d . . .
H1 H 1.0519 0.2194 0.3476 0.017(18) Uiso 1 1 calc R . .
H2 H 1.0907 0.1419 0.2848 0.14(5) Uiso 1 1 calc R . .
N2 N 1.0426(7) 0.4056(5) 0.1908(4) 0.051(2) Uani 1 1 d . . .
H4 H 1.1246 0.4153 0.2008 0.07(3) Uiso 1 1 calc R . .
H3 H 1.0297 0.3696 0.1441 0.10(4) Uiso 1 1 calc R . .
C1 C 1.2183(6) 0.2617(6) 0.3311(4) 0.040(2) Uani 1 1 d . . .
C2 C 1.2198(8) 0.3843(7) 0.3760(5) 0.079(3) Uani 1 1 d . . .
H2A H 1.1773 0.3836 0.4178 0.118 Uiso 1 1 calc R . .
H2B H 1.1797 0.4303 0.3495 0.118 Uiso 1 1 calc R . .
H2C H 1.3032 0.4177 0.3895 0.118 Uiso 1 1 calc R . .
C3 C 1.2827(7) 0.2584(8) 0.2659(5) 0.078(3) Uani 1 1 d . . .
H3A H 1.2452 0.3061 0.2395 0.116 Uiso 1 1 calc R . .
H3B H 1.2773 0.1790 0.2372 0.116 Uiso 1 1 calc R . .
H3C H 1.3675 0.2879 0.2785 0.116 Uiso 1 1 calc R . .
C4 C 1.2761(7) 0.1876(7) 0.3720(5) 0.065(3) Uani 1 1 d . . .
H4A H 1.2340 0.1898 0.4143 0.098 Uiso 1 1 calc R . .
H4B H 1.3608 0.2170 0.3847 0.098 Uiso 1 1 calc R . .
H4C H 1.2706 0.1083 0.3433 0.098 Uiso 1 1 calc R . .
C5 C 1.0044(7) 0.5225(6) 0.1997(4) 0.038(2) Uani 1 1 d . . .
C6 C 1.0311(9) 0.5833(7) 0.2763(5) 0.086(4) Uani 1 1 d . . .
H6A H 1.1178 0.5889 0.2884 0.129 Uiso 1 1 calc R . .
H6B H 0.9877 0.5397 0.3045 0.129 Uiso 1 1 calc R . .
H6C H 1.0052 0.6606 0.2854 0.129 Uiso 1 1 calc R . .
C7 C 0.8732(7) 0.5113(8) 0.1780(6) 0.091(4) Uani 1 1 d . . .
H7A H 0.8597 0.4717 0.1284 0.137 Uiso 1 1 calc R . .
H7B H 0.8456 0.5879 0.1861 0.137 Uiso 1 1 calc R . .
H7C H 0.8282 0.4669 0.2052 0.137 Uiso 1 1 calc R . .
C8 C 1.0771(7) 0.5879(6) 0.1558(4) 0.056(3) Uani 1 1 d . . .
H8A H 1.1629 0.5946 0.1706 0.084 Uiso 1 1 calc R . .
H8B H 1.0509 0.6648 0.1623 0.084 Uiso 1 1 calc R . .
H8C H 1.0640 0.5461 0.1066 0.084 Uiso 1 1 calc R . .
C11 C 1.0467(6) 0.0548(5) 0.1347(4) 0.0313(19) Uani 1 1 d . . .
C12 C 1.1346(7) 0.0856(6) 0.0925(4) 0.0334(19) Uani 1 1 d . . .
C13 C 1.2343(6) 0.0265(6) 0.0803(4) 0.034(2) Uani 1 1 d . . .
H13A H 1.2912 0.0483 0.0509 0.041 Uiso 1 1 calc R . .
C14 C 1.2554(6) -0.0648(6) 0.1097(4) 0.0322(19) Uani 1 1 d . . .
C15 C 1.1695(6) -0.0922(5) 0.1525(4) 0.0310(19) Uani 1 1 d . . .
H15A H 1.1820 -0.1522 0.1741 0.037 Uiso 1 1 calc R . .
C16 C 1.0666(6) -0.0373(5) 0.1653(4) 0.0286(18) Uani 1 1 d . . .
C21 C 0.7411(6) 0.2536(6) 0.3307(4) 0.0295(18) Uani 1 1 d . . .
C22 C 0.7573(6) 0.1971(6) 0.3844(4) 0.035(2) Uani 1 1 d . . .
C23 C 0.6748(6) 0.1036(6) 0.3848(4) 0.037(2) Uani 1 1 d . . .
H23A H 0.6849 0.0660 0.4209 0.045 Uiso 1 1 calc R . .
C24 C 0.5792(7) 0.0628(6) 0.3354(4) 0.038(2) Uani 1 1 d . . .
C25 C 0.5656(6) 0.1194(6) 0.2831(4) 0.039(2) Uani 1 1 d . . .
H25A H 0.5016 0.0922 0.2479 0.046 Uiso 1 1 calc R . .
C26 C 0.6430(6) 0.2146(6) 0.2810(4) 0.0305(19) Uani 1 1 d . . .
C121 C 1.1269(7) 0.1853(6) 0.0607(4) 0.0316(19) Uani 1 1 d . . .
C122 C 1.0298(7) 0.1955(6) 0.0188(4) 0.044(2) Uani 1 1 d . . .
H12A H 0.9618 0.1397 0.0112 0.053 Uiso 1 1 calc R . .
C123 C 1.0286(8) 0.2861(7) -0.0130(4) 0.058(3) Uani 1 1 d . . .
H12B H 0.9611 0.2911 -0.0425 0.069 Uiso 1 1 calc R . .
C124 C 1.1261(9) 0.3678(7) -0.0010(4) 0.053(2) Uani 1 1 d . . .
H12C H 1.1254 0.4306 -0.0215 0.063 Uiso 1 1 calc R . .
C125 C 1.2249(8) 0.3593(6) 0.0407(5) 0.051(2) Uani 1 1 d . . .
H12D H 1.2921 0.4161 0.0491 0.061 Uiso 1 1 calc R . .
C126 C 1.2256(7) 0.2666(6) 0.0706(4) 0.040(2) Uani 1 1 d . . .
H12E H 1.2949 0.2593 0.0981 0.049 Uiso 1 1 calc R . .
C141 C 1.3627(6) -0.1277(6) 0.0967(4) 0.0332(19) Uani 1 1 d . . .
C142 C 1.3581(7) -0.2441(6) 0.0944(4) 0.041(2) Uani 1 1 d . . .
H14E H 1.2840 -0.2855 0.0989 0.050 Uiso 1 1 calc R . .
C143 C 1.4607(8) -0.2994(7) 0.0856(4) 0.053(2) Uani 1 1 d . . .
H14D H 1.4561 -0.3789 0.0837 0.063 Uiso 1 1 calc R . .
C144 C 1.5699(8) -0.2418(8) 0.0794(4) 0.057(2) Uani 1 1 d . . .
H14C H 1.6405 -0.2803 0.0746 0.068 Uiso 1 1 calc R . .
C145 C 1.5745(7) -0.1273(8) 0.0804(4) 0.055(2) Uani 1 1 d . . .
H14B H 1.6488 -0.0868 0.0753 0.066 Uiso 1 1 calc R . .
C146 C 1.4735(7) -0.0714(7) 0.0887(4) 0.041(2) Uani 1 1 d . . .
H14A H 1.4787 0.0075 0.0890 0.049 Uiso 1 1 calc R . .
C161 C 0.9831(6) -0.0765(6) 0.2134(4) 0.0333(19) Uani 1 1 d . . .
C162 C 0.8619(7) -0.1078(6) 0.1953(5) 0.049(2) Uani 1 1 d . . .
H16E H 0.8287 -0.1030 0.1514 0.059 Uiso 1 1 calc R . .
C163 C 0.7882(8) -0.1460(7) 0.2403(6) 0.066(3) Uani 1 1 d . . .
H16D H 0.7050 -0.1680 0.2272 0.079 Uiso 1 1 calc R . .
C164 C 0.8358(10) -0.1523(7) 0.3043(6) 0.067(3) Uani 1 1 d . . .
H16C H 0.7843 -0.1762 0.3357 0.081 Uiso 1 1 calc R . .
C165 C 0.9564(10) -0.1244(6) 0.3233(5) 0.061(3) Uani 1 1 d . . .
H16A H 0.9891 -0.1312 0.3668 0.073 Uiso 1 1 calc R . .
C166 C 1.0303(7) -0.0859(6) 0.2778(5) 0.048(2) Uani 1 1 d . . .
H16B H 1.1138 -0.0657 0.2907 0.057 Uiso 1 1 calc R . .
C221 C 0.8587(6) 0.2303(6) 0.4392(4) 0.0313(19) Uani 1 1 d . . .
C222 C 0.9317(6) 0.1488(6) 0.4494(4) 0.036(2) Uani 1 1 d . . .
H22E H 0.9159 0.0721 0.4214 0.043 Uiso 1 1 calc R . .
C223 C 1.0276(7) 0.1765(7) 0.4995(4) 0.048(2) Uani 1 1 d . . .
H22B H 1.0775 0.1195 0.5053 0.058 Uiso 1 1 calc R . .
C224 C 1.0501(7) 0.2886(7) 0.5415(4) 0.048(2) Uani 1 1 d . . .
H22C H 1.1150 0.3085 0.5764 0.058 Uiso 1 1 calc R . .
C225 C 0.9779(8) 0.3698(7) 0.5320(4) 0.051(2) Uani 1 1 d . . .
H22D H 0.9936 0.4463 0.5603 0.061 Uiso 1 1 calc R . .
C226 C 0.8826(7) 0.3419(6) 0.4818(4) 0.039(2) Uani 1 1 d . . .
H22A H 0.8330 0.3992 0.4763 0.047 Uiso 1 1 calc R . .
C241 C 0.4918(6) -0.0357(6) 0.3400(4) 0.038(2) Uani 1 1 d . . .
C242 C 0.4497(7) -0.0400(8) 0.4035(5) 0.064(3) Uani 1 1 d . . .
H24E H 0.4765 0.0194 0.4441 0.077 Uiso 1 1 calc R . .
C243 C 0.3681(9) -0.1309(9) 0.4083(6) 0.095(4) Uani 1 1 d . . .
H24C H 0.3397 -0.1333 0.4521 0.114 Uiso 1 1 calc R . .
C244 C 0.3287(9) -0.2166(9) 0.3507(6) 0.093(4) Uani 1 1 d . . .
H24B H 0.2748 -0.2796 0.3547 0.111 Uiso 1 1 calc R . .
C245 C 0.3671(8) -0.2118(8) 0.2863(5) 0.074(3) Uani 1 1 d . . .
H24A H 0.3373 -0.2701 0.2458 0.089 Uiso 1 1 calc R . .
C246 C 0.4488(7) -0.1222(7) 0.2809(4) 0.050(2) Uani 1 1 d . . .
H24D H 0.4757 -0.1196 0.2367 0.060 Uiso 1 1 calc R . .
C261 C 0.6183(6) 0.2734(6) 0.2248(4) 0.035(2) Uani 1 1 d . . .
C262 C 0.5801(6) 0.3827(7) 0.2399(4) 0.045(2) Uani 1 1 d . . .
H26E H 0.5730 0.4219 0.2871 0.054 Uiso 1 1 calc R . .
C263 C 0.5521(7) 0.4359(7) 0.1881(5) 0.053(2) Uani 1 1 d . . .
H26D H 0.5261 0.5106 0.1998 0.064 Uiso 1 1 calc R . .
C264 C 0.5622(7) 0.3795(8) 0.1195(5) 0.056(3) Uani 1 1 d . . .
H26C H 0.5421 0.4149 0.0836 0.067 Uiso 1 1 calc R . .
C265 C 0.6014(7) 0.2723(8) 0.1030(4) 0.051(2) Uani 1 1 d . . .
H26B H 0.6100 0.2343 0.0558 0.061 Uiso 1 1 calc R . .
C266 C 0.6287(6) 0.2188(6) 0.1556(4) 0.039(2) Uani 1 1 d . . .
H26A H 0.6546 0.1441 0.1437 0.047 Uiso 1 1 calc R . .
C1S C 0.5398(11) 0.5787(12) 0.4635(6) 0.086(3) Uani 1 1 d D . .
H1SA H 0.5661 0.6321 0.4382 0.103 Uiso 0.50 1 calc PR A 1
C4S C 0.588(2) 0.664(2) 0.4249(14) 0.129(10) Uani 0.50 1 d PD B 2
H4SA H 0.6410 0.6277 0.3902 0.194 Uiso 0.50 1 calc PR B 2
H4SB H 0.6325 0.7307 0.4579 0.194 Uiso 0.50 1 calc PR B 2
H4SC H 0.5202 0.6895 0.4014 0.194 Uiso 0.50 1 calc PR B 2
C2S C 0.5824(9) 0.4740(14) 0.4515(6) 0.083(4) Uani 1 1 d . . .
H2SA H 0.6406 0.4556 0.4183 0.100 Uiso 1 1 calc R . .
C3S C 0.4566(11) 0.6061(11) 0.5138(7) 0.090(4) Uani 1 1 d . . .
H3SA H 0.4272 0.6793 0.5239 0.109 Uiso 1 1 calc R . .

loop_
_atom_site_aniso_label
_atom_site_aniso_U_11
_atom_site_aniso_U_22
_atom_site_aniso_U_33
_atom_site_aniso_U_23
_atom_site_aniso_U_13
_atom_site_aniso_U_12
Fe1 0.0311(6) 0.0286(6) 0.0356(8) 0.0101(5) 0.0069(5) 0.0048(5)
S1 0.0311(11) 0.0345(11) 0.0463(15) 0.0069(10) 0.0007(10) 0.0086(9)
S2 0.0362(12) 0.0333(11) 0.0338(14) 0.0076(9) 0.0057(10) 0.0046(9)
N1 0.023(4) 0.054(5) 0.045(5) 0.018(4) 0.005(3) 0.009(3)
N2 0.064(6) 0.034(4) 0.062(7) 0.017(4) 0.030(4) 0.008(4)
C1 0.026(5) 0.045(5) 0.050(6) 0.012(4) -0.003(4) 0.008(4)
C2 0.071(7) 0.063(6) 0.085(9) -0.004(6) -0.043(6) 0.010(5)
C3 0.040(5) 0.127(9) 0.084(9) 0.059(7) 0.016(6) 0.011(6)
C4 0.056(6) 0.069(6) 0.078(8) 0.030(6) -0.009(5) 0.021(5)
C5 0.053(6) 0.018(4) 0.043(6) 0.009(4) 0.008(4) 0.002(4)
C6 0.157(10) 0.042(6) 0.055(8) 0.011(5) 0.019(7) -0.017(6)
C7 0.051(6) 0.130(9) 0.128(11) 0.101(8) -0.008(6) 0.009(6)
C8 0.067(6) 0.038(5) 0.070(7) 0.031(5) 0.011(5) -0.002(4)
C11 0.028(4) 0.027(4) 0.036(5) 0.002(4) 0.005(4) 0.002(4)
C12 0.037(5) 0.029(4) 0.032(5) 0.005(4) 0.001(4) 0.000(4)
C13 0.037(5) 0.034(5) 0.033(5) 0.011(4) 0.007(4) 0.003(4)
C14 0.027(4) 0.036(5) 0.030(5) 0.001(4) 0.008(4) 0.004(4)
C15 0.033(5) 0.026(4) 0.032(5) 0.004(4) -0.006(4) 0.006(4)
C16 0.032(5) 0.027(4) 0.025(5) 0.004(3) -0.003(4) 0.007(4)
C21 0.030(4) 0.036(4) 0.020(5) 0.003(4) -0.001(4) 0.006(4)
C22 0.028(4) 0.039(5) 0.036(6) 0.005(4) 0.004(4) 0.009(4)
C23 0.051(5) 0.036(5) 0.027(5) 0.010(4) 0.005(4) 0.001(4)
C24 0.039(5) 0.040(5) 0.034(6) 0.007(4) -0.003(4) 0.002(4)
C25 0.035(5) 0.050(5) 0.028(6) 0.008(4) -0.009(4) 0.005(4)
C26 0.032(5) 0.031(4) 0.032(5) 0.012(4) 0.009(4) 0.008(4)
C121 0.036(5) 0.030(4) 0.029(5) 0.006(4) 0.009(4) 0.007(4)
C122 0.053(6) 0.040(5) 0.038(6) 0.009(4) -0.004(5) 0.001(4)
C123 0.077(7) 0.050(6) 0.045(7) 0.014(5) -0.022(5) 0.009(5)
C124 0.089(7) 0.041(5) 0.035(6) 0.020(4) 0.006(5) 0.014(5)
C125 0.059(6) 0.045(5) 0.055(7) 0.022(5) 0.014(5) 0.001(5)
C126 0.044(5) 0.042(5) 0.041(6) 0.013(4) 0.017(4) 0.016(4)
C141 0.032(5) 0.048(5) 0.020(5) 0.008(4) 0.004(4) 0.009(4)
C142 0.043(5) 0.040(5) 0.045(6) 0.013(4) 0.010(4) 0.011(4)
C143 0.055(6) 0.058(6) 0.049(7) 0.015(5) 0.006(5) 0.022(5)
C144 0.051(6) 0.083(7) 0.044(7) 0.018(5) 0.015(5) 0.037(5)
C145 0.038(6) 0.083(7) 0.049(7) 0.027(5) 0.001(5) 0.010(5)
C146 0.037(5) 0.050(5) 0.039(6) 0.015(4) 0.000(4) 0.010(5)
C161 0.035(5) 0.032(4) 0.033(6) 0.005(4) 0.010(4) 0.011(4)
C162 0.038(5) 0.050(5) 0.066(7) 0.026(5) 0.012(5) 0.007(4)
C163 0.051(6) 0.051(6) 0.104(10) 0.029(6) 0.025(7) 0.012(5)
C164 0.084(8) 0.054(6) 0.078(9) 0.028(6) 0.049(7) 0.023(6)
C165 0.107(8) 0.038(5) 0.049(7) 0.021(5) 0.034(6) 0.024(6)
C166 0.057(6) 0.028(5) 0.058(7) 0.011(4) 0.002(5) 0.010(4)
C221 0.026(4) 0.036(5) 0.034(5) 0.012(4) 0.005(4) 0.006(4)
C222 0.037(5) 0.034(5) 0.037(6) 0.009(4) 0.004(4) 0.008(4)
C223 0.044(5) 0.057(6) 0.053(7) 0.026(5) 0.001(5) 0.016(5)
C224 0.055(6) 0.055(6) 0.033(6) 0.017(5) -0.011(4) -0.006(5)
C225 0.071(6) 0.039(5) 0.040(6) 0.007(4) -0.004(5) -0.003(5)
C226 0.050(5) 0.042(5) 0.023(5) 0.006(4) 0.004(4) 0.003(4)
C241 0.032(5) 0.049(5) 0.037(6) 0.018(4) -0.003(4) 0.002(4)
C242 0.068(6) 0.082(7) 0.041(7) 0.024(5) -0.004(5) -0.020(6)
C243 0.116(9) 0.109(9) 0.053(8) 0.035(7) -0.013(7) -0.054(8)
C244 0.089(8) 0.103(9) 0.085(10) 0.056(8) -0.042(7) -0.057(7)
C245 0.082(7) 0.076(7) 0.058(8) 0.027(6) -0.038(6) -0.039(6)
C246 0.048(5) 0.063(6) 0.035(6) 0.012(5) -0.015(4) -0.006(5)
C261 0.028(4) 0.039(5) 0.039(6) 0.017(4) -0.003(4) -0.005(4)
C262 0.045(5) 0.052(6) 0.042(6) 0.019(5) 0.002(4) 0.005(4)
C263 0.044(5) 0.054(6) 0.071(8) 0.029(6) -0.003(5) 0.017(4)
C264 0.051(6) 0.074(7) 0.056(8) 0.041(6) -0.002(5) 0.005(5)
C265 0.047(5) 0.073(7) 0.034(6) 0.018(5) -0.008(4) 0.006(5)
C266 0.037(5) 0.048(5) 0.034(6) 0.013(4) -0.004(4) 0.007(4)
C1S 0.061(8) 0.109(11) 0.071(10) -0.009(7) -0.007(7) 0.028(7)
C4S 0.100(19) 0.14(2) 0.16(3) 0.05(2) -0.016(18) 0.042(17)
C2S 0.057(7) 0.128(11) 0.051(9) -0.012(8) -0.004(6) 0.042(8)
C3S 0.069(8) 0.106(10) 0.073(10) -0.025(8) -0.031(7) 0.043(8)

loop_
_atom_type_symbol
_atom_type_description
_atom_type_scat_dispersion_real
_atom_type_scat_dispersion_imag
_atom_type_scat_source
C C 0.0033 0.0016 'International Tables Vol C Tables 4.2.6.8 and 6.1.1.4'
H H 0.0000 0.0000 'International Tables Vol C Tables 4.2.6.8 and 6.1.1.4'
Fe Fe 0.3463 0.8444 'International Tables Vol C Tables 4.2.6.8 and 6.1.1.4'
N N 0.0061 0.0033 'International Tables Vol C Tables 4.2.6.8 and 6.1.1.4'
S S 0.1246 0.1234 'International Tables Vol C Tables 4.2.6.8 and 6.1.1.4'

loop_
_geom_angle_atom_site_label_1
_geom_angle_atom_site_label_2
_geom_angle_atom_site_label_3
_geom_angle
_geom_angle_site_symmetry_1
_geom_angle_site_symmetry_3
_geom_angle_publ_flag
N1 Fe1 N2 119.9(3) . . ?
N1 Fe1 S2 101.47(19) . . ?
N2 Fe1 S2 109.41(19) . . ?
N1 Fe1 S1 102.5(2) . . ?
N2 Fe1 S1 100.2(2) . . ?
S2 Fe1 S1 124.61(8) . . ?
C11 S1 Fe1 105.1(2) . . ?
C21 S2 Fe1 102.7(2) . . ?
C1 N1 Fe1 127.0(5) . . ?
C5 N2 Fe1 124.2(5) . . ?
N1 C1 C3 106.2(6) . . ?
N1 C1 C4 112.0(6) . . ?
C3 C1 C4 109.6(7) . . ?
N1 C1 C2 107.2(6) . . ?
C3 C1 C2 111.4(7) . . ?
C4 C1 C2 110.4(7) . . ?
N2 C5 C7 108.6(6) . . ?
N2 C5 C6 106.1(7) . . ?
C7 C5 C6 112.0(8) . . ?
N2 C5 C8 110.4(6) . . ?
C7 C5 C8 110.3(7) . . ?
C6 C5 C8 109.3(6) . . ?
C12 C11 C16 117.6(7) . . ?
C12 C11 S1 122.5(6) . . ?
C16 C11 S1 119.8(5) . . ?
C13 C12 C11 120.6(6) . . ?
C13 C12 C121 117.0(6) . . ?
C11 C12 C121 122.4(7) . . ?
C12 C13 C14 122.7(7) . . ?
C15 C14 C13 116.0(7) . . ?
C15 C14 C141 121.5(7) . . ?
C13 C14 C141 122.5(6) . . ?
C16 C15 C14 123.7(7) . . ?
C15 C16 C11 119.4(6) . . ?
C15 C16 C161 117.1(6) . . ?
C11 C16 C161 123.5(7) . . ?
C26 C21 C22 119.2(6) . . ?
C26 C21 S2 119.8(5) . . ?
C22 C21 S2 121.0(5) . . ?
C23 C22 C21 118.0(7) . . ?
C23 C22 C221 118.2(7) . . ?
C21 C22 C221 123.7(6) . . ?
C24 C23 C22 123.4(7) . . ?
C23 C24 C25 117.5(7) . . ?
C23 C24 C241 120.8(7) . . ?
C25 C24 C241 121.7(7) . . ?
C26 C25 C24 121.7(7) . . ?
C25 C26 C21 120.2(7) . . ?
C25 C26 C261 118.1(6) . . ?
C21 C26 C261 121.7(6) . . ?
C122 C121 C126 118.5(7) . . ?
C122 C121 C12 123.1(6) . . ?
C126 C121 C12 118.3(7) . . ?
C121 C122 C123 121.5(7) . . ?
C124 C123 C122 119.2(8) . . ?
C123 C124 C125 120.4(7) . . ?
C124 C125 C126 119.6(7) . . ?
C121 C126 C125 120.8(8) . . ?
C142 C141 C146 117.6(7) . . ?
C142 C141 C14 121.4(6) . . ?
C146 C141 C14 121.0(7) . . ?
C143 C142 C141 120.2(7) . . ?
C142 C143 C144 121.4(8) . . ?
C143 C144 C145 118.6(8) . . ?
C146 C145 C144 120.7(8) . . ?
C145 C146 C141 121.4(7) . . ?
C162 C161 C166 118.7(7) . . ?
C162 C161 C16 122.3(7) . . ?
C166 C161 C16 119.0(7) . . ?
C161 C162 C163 120.7(8) . . ?
C164 C163 C162 119.8(9) . . ?
C165 C164 C163 120.9(8) . . ?
C164 C165 C166 118.9(9) . . ?
C165 C166 C161 120.9(8) . . ?
C222 C221 C226 118.1(7) . . ?
C222 C221 C22 119.7(7) . . ?
C226 C221 C22 122.1(7) . . ?
C221 C222 C223 121.5(7) . . ?
C222 C223 C224 119.4(8) . . ?
C225 C224 C223 119.5(8) . . ?
C224 C225 C226 120.9(8) . . ?
C225 C226 C221 120.5(8) . . ?
C242 C241 C246 118.9(7) . . ?
C242 C241 C24 119.8(7) . . ?
C246 C241 C24 121.3(7) . . ?
C241 C242 C243 120.2(8) . . ?
C244 C243 C242 120.7(10) . . ?
C243 C244 C245 119.9(9) . . ?
C246 C245 C244 120.1(8) . . ?
C245 C246 C241 120.2(8) . . ?
C266 C261 C262 117.8(7) . . ?
C266 C261 C26 120.9(7) . . ?
C262 C261 C26 121.3(7) . . ?
C263 C262 C261 121.8(8) . . ?
C264 C263 C262 119.4(9) . . ?
C265 C264 C263 120.1(8) . . ?
C264 C265 C266 120.1(8) . . ?
C261 C266 C265 120.7(8) . . ?
C2S C1S C3S 118.8(12) . . ?
C2S C1S C4S 119.5(17) . . ?
C3S C1S C4S 121.7(18) . . ?
C1S C2S C3S 121.7(11) . 2_666 ?
C2S C3S C1S 119.5(12) 2_666 . ?

loop_
_geom_bond_atom_site_label_1
_geom_bond_atom_site_label_2
_geom_bond_distance
_geom_bond_site_symmetry_2
_geom_bond_publ_flag
Fe1 N1 2.124(6) . ?
Fe1 N2 2.136(5) . ?
Fe1 S2 2.317(2) . ?
Fe1 S1 2.324(2) . ?
S1 C11 1.784(7) . ?
S2 C21 1.782(7) . ?
N1 C1 1.492(8) . ?
N2 C5 1.484(8) . ?
C1 C3 1.510(11) . ?
C1 C4 1.518(10) . ?
C1 C2 1.524(10) . ?
C5 C7 1.494(10) . ?
C5 C6 1.518(10) . ?
C5 C8 1.535(9) . ?
C11 C12 1.410(9) . ?
C11 C16 1.427(9) . ?
C12 C13 1.377(9) . ?
C12 C121 1.505(9) . ?
C13 C14 1.407(9) . ?
C14 C15 1.387(9) . ?
C14 C141 1.478(9) . ?
C15 C16 1.383(9) . ?
C16 C161 1.500(9) . ?
C21 C26 1.404(9) . ?
C21 C22 1.419(9) . ?
C22 C23 1.397(8) . ?
C22 C221 1.488(10) . ?
C23 C24 1.383(9) . ?
C24 C25 1.394(10) . ?
C24 C241 1.497(9) . ?
C25 C26 1.388(8) . ?
C26 C261 1.499(10) . ?
C121 C122 1.370(10) . ?
C121 C126 1.383(9) . ?
C122 C123 1.400(10) . ?
C123 C124 1.373(10) . ?
C124 C125 1.377(10) . ?
C125 C126 1.396(10) . ?
C141 C142 1.394(9) . ?
C141 C146 1.396(9) . ?
C142 C143 1.376(10) . ?
C143 C144 1.377(10) . ?
C144 C145 1.377(10) . ?
C145 C146 1.364(10) . ?
C161 C162 1.380(9) . ?
C161 C166 1.397(10) . ?
C162 C163 1.382(11) . ?
C163 C164 1.380(12) . ?
C164 C165 1.373(12) . ?
C165 C166 1.392(10) . ?
C221 C222 1.382(9) . ?
C221 C226 1.396(9) . ?
C222 C223 1.386(10) . ?
C223 C224 1.396(10) . ?
C224 C225 1.369(10) . ?
C225 C226 1.383(10) . ?
C241 C242 1.384(10) . ?
C241 C246 1.393(10) . ?
C242 C243 1.390(10) . ?
C243 C244 1.360(13) . ?
C244 C245 1.386(12) . ?
C245 C246 1.382(10) . ?
C261 C266 1.384(10) . ?
C261 C262 1.391(10) . ?
C262 C263 1.384(10) . ?
C263 C264 1.380(11) . ?
C264 C265 1.372(11) . ?
C265 C266 1.398(10) . ?
C1S C2S 1.362(14) . ?
C1S C3S 1.399(14) . ?
C1S C4S 1.514(19) . ?
C2S C3S 1.379(14) 2_666 ?
C3S C2S 1.379(14) 2_666 ?

loop_
_geom_torsion_atom_site_label_1
_geom_torsion_atom_site_label_2
_geom_torsion_atom_site_label_3
_geom_torsion_atom_site_label_4
_geom_torsion
_geom_torsion_site_symmetry_1
_geom_torsion_site_symmetry_2
_geom_torsion_site_symmetry_3
_geom_torsion_site_symmetry_4
_geom_torsion_publ_flag
N1 Fe1 S1 C11 -38.2(3) . . . . ?
N2 Fe1 S1 C11 85.8(3) . . . . ?
S2 Fe1 S1 C11 -151.8(2) . . . . ?
N1 Fe1 S2 C21 -81.0(3) . . . . ?
N2 Fe1 S2 C21 151.3(4) . . . . ?
S1 Fe1 S2 C21 33.2(3) . . . . ?
N2 Fe1 N1 C1 12.7(7) . . . . ?
S2 Fe1 N1 C1 -107.8(6) . . . . ?
S1 Fe1 N1 C1 122.5(6) . . . . ?
N1 Fe1 N2 C5 -122.0(7) . . . . ?
S2 Fe1 N2 C5 -5.5(8) . . . . ?
S1 Fe1 N2 C5 127.0(7) . . . . ?
Fe1 N1 C1 C3 -56.9(8) . . . . ?
Fe1 N1 C1 C4 -176.6(6) . . . . ?
Fe1 N1 C1 C2 62.2(8) . . . . ?
Fe1 N2 C5 C7 -61.5(9) . . . . ?
Fe1 N2 C5 C6 59.0(8) . . . . ?
Fe1 N2 C5 C8 177.4(5) . . . . ?
Fe1 S1 C11 C12 -85.2(6) . . . . ?
Fe1 S1 C11 C16 94.3(5) . . . . ?
C16 C11 C12 C13 1.5(10) . . . . ?
S1 C11 C12 C13 -179.0(5) . . . . ?
C16 C11 C12 C121 -176.6(6) . . . . ?
S1 C11 C12 C121 3.0(10) . . . . ?
C11 C12 C13 C14 -1.2(11) . . . . ?
C121 C12 C13 C14 176.9(7) . . . . ?
C12 C13 C14 C15 -0.3(10) . . . . ?
C12 C13 C14 C141 -179.8(7) . . . . ?
C13 C14 C15 C16 1.6(10) . . . . ?
C141 C14 C15 C16 -178.9(6) . . . . ?
C14 C15 C16 C11 -1.4(11) . . . . ?
C14 C15 C16 C161 -179.4(6) . . . . ?
C12 C11 C16 C15 -0.2(10) . . . . ?
S1 C11 C16 C15 -179.8(5) . . . . ?
C12 C11 C16 C161 177.7(6) . . . . ?
S1 C11 C16 C161 -1.9(9) . . . . ?
Fe1 S2 C21 C26 -82.8(6) . . . . ?
Fe1 S2 C21 C22 96.5(6) . . . . ?
C26 C21 C22 C23 0.6(10) . . . . ?
S2 C21 C22 C23 -178.6(5) . . . . ?
C26 C21 C22 C221 179.3(6) . . . . ?
S2 C21 C22 C221 0.1(10) . . . . ?
C21 C22 C23 C24 0.7(11) . . . . ?
C221 C22 C23 C24 -178.1(7) . . . . ?
C22 C23 C24 C25 -0.3(11) . . . . ?
C22 C23 C24 C241 -178.2(7) . . . . ?
C23 C24 C25 C26 -1.3(11) . . . . ?
C241 C24 C25 C26 176.5(7) . . . . ?
C24 C25 C26 C21 2.6(11) . . . . ?
C24 C25 C26 C261 -177.2(7) . . . . ?
C22 C21 C26 C25 -2.2(10) . . . . ?
S2 C21 C26 C25 177.0(5) . . . . ?
C22 C21 C26 C261 177.6(7) . . . . ?
S2 C21 C26 C261 -3.1(10) . . . . ?
C13 C12 C121 C122 125.8(8) . . . . ?
C11 C12 C121 C122 -56.1(11) . . . . ?
C13 C12 C121 C126 -50.0(9) . . . . ?
C11 C12 C121 C126 128.1(7) . . . . ?
C126 C121 C122 C123 -0.7(12) . . . . ?
C12 C121 C122 C123 -176.4(7) . . . . ?
C121 C122 C123 C124 -1.1(13) . . . . ?
C122 C123 C124 C125 1.3(13) . . . . ?
C123 C124 C125 C126 0.2(13) . . . . ?
C122 C121 C126 C125 2.3(11) . . . . ?
C12 C121 C126 C125 178.2(7) . . . . ?
C124 C125 C126 C121 -2.1(12) . . . . ?
C15 C14 C141 C142 33.0(11) . . . . ?
C13 C14 C141 C142 -147.5(7) . . . . ?
C15 C14 C141 C146 -144.7(7) . . . . ?
C13 C14 C141 C146 34.7(10) . . . . ?
C146 C141 C142 C143 1.0(11) . . . . ?
C14 C141 C142 C143 -176.8(7) . . . . ?
C141 C142 C143 C144 0.5(12) . . . . ?
C142 C143 C144 C145 -1.7(13) . . . . ?
C143 C144 C145 C146 1.2(13) . . . . ?
C144 C145 C146 C141 0.3(13) . . . . ?
C142 C141 C146 C145 -1.4(11) . . . . ?
C14 C141 C146 C145 176.4(7) . . . . ?
C15 C16 C161 C162 -127.6(7) . . . . ?
C11 C16 C161 C162 54.4(10) . . . . ?
C15 C16 C161 C166 50.0(9) . . . . ?
C11 C16 C161 C166 -128.0(8) . . . . ?
C166 C161 C162 C163 0.9(11) . . . . ?
C16 C161 C162 C163 178.5(7) . . . . ?
C161 C162 C163 C164 0.5(12) . . . . ?
C162 C163 C164 C165 -2.0(14) . . . . ?
C163 C164 C165 C166 2.1(13) . . . . ?
C164 C165 C166 C161 -0.6(12) . . . . ?
C162 C161 C166 C165 -0.9(11) . . . . ?
C16 C161 C166 C165 -178.6(6) . . . . ?
C23 C22 C221 C222 53.2(9) . . . . ?
C21 C22 C221 C222 -125.5(8) . . . . ?
C23 C22 C221 C226 -126.3(7) . . . . ?
C21 C22 C221 C226 55.1(10) . . . . ?
C226 C221 C222 C223 -1.0(11) . . . . ?
C22 C221 C222 C223 179.5(6) . . . . ?
C221 C222 C223 C224 0.9(11) . . . . ?
C222 C223 C224 C225 -0.7(11) . . . . ?
C223 C224 C225 C226 0.5(12) . . . . ?
C224 C225 C226 C221 -0.6(12) . . . . ?
C222 C221 C226 C225 0.9(10) . . . . ?
C22 C221 C226 C225 -179.6(7) . . . . ?
C23 C24 C241 C242 43.3(11) . . . . ?
C25 C24 C241 C242 -134.5(8) . . . . ?
C23 C24 C241 C246 -138.7(8) . . . . ?
C25 C24 C241 C246 43.5(11) . . . . ?
C246 C241 C242 C243 1.6(13) . . . . ?
C24 C241 C242 C243 179.7(8) . . . . ?
C241 C242 C243 C244 -0.1(15) . . . . ?
C242 C243 C244 C245 -1.9(17) . . . . ?
C243 C244 C245 C246 2.3(16) . . . . ?
C244 C245 C246 C241 -0.7(13) . . . . ?
C242 C241 C246 C245 -1.2(12) . . . . ?
C24 C241 C246 C245 -179.3(7) . . . . ?
C25 C26 C261 C266 -66.7(9) . . . . ?
C21 C26 C261 C266 113.5(8) . . . . ?
C25 C26 C261 C262 111.0(8) . . . . ?
C21 C26 C261 C262 -68.9(9) . . . . ?
C266 C261 C262 C263 0.5(10) . . . . ?
C26 C261 C262 C263 -177.2(7) . . . . ?
C261 C262 C263 C264 0.0(11) . . . . ?
C262 C263 C264 C265 -0.9(12) . . . . ?
C263 C264 C265 C266 1.4(12) . . . . ?
C262 C261 C266 C265 0.0(10) . . . . ?
C26 C261 C266 C265 177.7(6) . . . . ?
C264 C265 C266 C261 -0.9(11) . . . . ?
C3S C1S C2S C3S 1.7(18) . . . 2_666 ?
C4S C1S C2S C3S 178.8(14) . . . 2_666 ?
C2S C1S C3S C2S -1.6(18) . . . 2_666 ?
C4S C1S C3S C2S -178.7(14) . . . 2_666 ?
